data_4028637
loop_
_publ_author_name
'Sergey P. Gromov'
'Svetlana N. Dmitrieva'
'Artem I. Vedernikov'
'Nikolay A. Kurchavov'
'Lyudmila G. Kuz'mina'
'Sergey K. Sazonov'
'Yuri A. Strelenko'
'Michael V. Alfimov'
'Judith A. K. Howard'
'Evgeny N. Ushakov'

_publ_section_title
;
 Synthesis, Structure, and Characterization of Chromo(fluoro)ionophores
 with Cation-Triggered Emission Based on N-Methylaza-Crown-Ether Styryl
 Dyes
;
_journal_name_full 'Journal of Organic Chemistry'
_journal_page_first 9834
_journal_page_last 9847
_journal_paper_doi 10.1021/jo401555a
_journal_volume 78
_journal_year 2013
_chemical_formula_sum 'C29 H37 I N2 O4'
_chemical_formula_weight 604.51
_chemical_name_systematic
; 
 ? 
;
_space_group_IT_number 1
_symmetry_cell_setting triclinic
_symmetry_space_group_name_Hall 'P 1'
_symmetry_space_group_name_H-M 'P 1'
_atom_sites_solution_hydrogens geom
_atom_sites_solution_primary direct
_atom_sites_solution_secondary difmap
_audit_creation_method SHELXL-97
_cell_angle_alpha 114.521(3)
_cell_angle_beta 99.953(3)
_cell_angle_gamma 93.660(3)
_cell_formula_units_Z 2
_cell_length_a 6.5360(10)
_cell_length_b 15.092(2)
_cell_length_c 16.092(3)
_cell_measurement_reflns_used 2675
_cell_measurement_temperature 120.0(2)
_cell_measurement_theta_max 24.423
_cell_measurement_theta_min 2.852
_cell_volume 1406.1(4)
_computing_structure_refinement 'SHELXL-97 (Sheldrick, 1997)'
_computing_structure_solution 'SHELXS-97 (Sheldrick, 1990)'
_diffrn_ambient_temperature 120.0(2)
_diffrn_measured_fraction_theta_full 0.938
_diffrn_measured_fraction_theta_max 0.938
_diffrn_measurement_device_type 'Bruker SMART APEX'
_diffrn_measurement_method /W
_diffrn_radiation_monochromator graphite
_diffrn_radiation_source 'fine-focus sealed tube'
_diffrn_radiation_type MoK\a
_diffrn_radiation_wavelength 0.71073
_diffrn_reflns_av_R_equivalents 0.0268
_diffrn_reflns_av_sigmaI/netI 0.0754
_diffrn_reflns_limit_h_max 8
_diffrn_reflns_limit_h_min -8
_diffrn_reflns_limit_k_max 19
_diffrn_reflns_limit_k_min -12
_diffrn_reflns_limit_l_max 20
_diffrn_reflns_limit_l_min -20
_diffrn_reflns_number 7847
_diffrn_reflns_theta_full 27.00
_diffrn_reflns_theta_max 27.00
_diffrn_reflns_theta_min 2.85
_exptl_absorpt_coefficient_mu 1.174
_exptl_absorpt_correction_T_max 0.8344
_exptl_absorpt_correction_T_min 0.7345
_exptl_absorpt_correction_type multi-scan
_exptl_absorpt_process_details 'SADABS (Bruker, 2004)'
_exptl_crystal_colour dark-red
_exptl_crystal_density_diffrn 1.428
_exptl_crystal_description block
_exptl_crystal_F_000 620
_exptl_crystal_size_max 0.28
_exptl_crystal_size_mid 0.20
_exptl_crystal_size_min 0.16
_refine_diff_density_max 1.507
_refine_diff_density_min -1.476
_refine_diff_density_rms 0.135
_refine_ls_abs_structure_details 'Flack H D (1983), Acta Cryst. A39, 876-881'
_refine_ls_abs_structure_Flack 0.00
_refine_ls_extinction_method none
_refine_ls_goodness_of_fit_ref 1.091
_refine_ls_hydrogen_treatment constr
_refine_ls_matrix_type full
_refine_ls_number_parameters 669
_refine_ls_number_reflns 7316
_refine_ls_number_restraints 93
_refine_ls_restrained_S_all 1.091
_refine_ls_R_factor_all 0.0679
_refine_ls_R_factor_gt 0.0619
_refine_ls_shift/su_max 0.001
_refine_ls_shift/su_mean 0.000
_refine_ls_structure_factor_coef Fsqd
_refine_ls_weighting_details 'calc w=1/[\s^2^(Fo^2^)+(0.0449P)^2^+7.0552P] where P=(Fo^2^+2Fc^2^)/3'
_refine_ls_weighting_scheme calc
_refine_ls_wR_factor_gt 0.1490
_refine_ls_wR_factor_ref 0.1521
_reflns_number_gt 6714
_reflns_number_total 7316
_reflns_threshold_expression >2sigma(I)
_cod_data_source_file jo401555a_si_001_2.cif
_cod_data_source_block 4a
_cod_database_code 4028637

loop_
_symmetry_equiv_pos_as_xyz
'x, y, z'

loop_
_atom_site_label
_atom_site_type_symbol
_atom_site_fract_x
_atom_site_fract_y
_atom_site_fract_z
_atom_site_U_iso_or_equiv
_atom_site_adp_type
_atom_site_occupancy
_atom_site_symmetry_multiplicity
_atom_site_calc_flag
_atom_site_refinement_flags
_atom_site_disorder_assembly
_atom_site_disorder_group
I1 I 0.03878(7) 0.55556(4) 0.04749(4) 0.0265(2) Uani 0.90 1 d P A 1
I1' I 0.0365(19) 0.6422(10) 0.0415(8) 0.020(4) Uiso 0.049(3) 1 d P B 2
I1" I 0.002(2) 0.4603(12) 0.0382(11) 0.035(5) Uiso 0.051(3) 1 d P B 3
I2 I 0.96004(9) 0.99768(5) 0.93709(5) 0.0302(2) Uani 0.90 1 d P C 1
I2' I 0.983(3) 0.9255(16) 0.9217(13) 0.070(6) Uiso 0.066(3) 1 d P D 2
I2" I 1.014(3) 1.0984(15) 0.9246(14) 0.026(7) Uiso 0.034(3) 1 d P . 3
O1 O 0.6944(12) 0.1675(6) 0.2268(5) 0.0352(17) Uani 1 1 d . . .
O2 O 0.6688(13) -0.0251(7) 0.2369(6) 0.0371(19) Uani 1 1 d . . .
O3 O 1.1409(12) -0.0203(7) 0.3132(5) 0.044(2) Uani 1 1 d . . .
O4 O 1.1867(13) 0.1904(7) 0.4113(6) 0.0377(18) Uani 1 1 d . . .
N1 N -0.6888(17) 0.2673(9) -0.0482(8) 0.030(3) Uani 1 1 d U . .
N2 N 0.8846(13) 0.3574(7) 0.3465(6) 0.0297(19) Uani 1 1 d . . .
C1 C -0.609(2) 0.3596(10) 0.0108(9) 0.026(3) Uani 1 1 d . . .
H1A H -0.6896 0.4107 0.0147 0.031 Uiso 1 1 calc R . .
C2 C -0.4154(19) 0.3819(11) 0.0649(9) 0.027(3) Uani 1 1 d . . .
H2A H -0.3656 0.4482 0.1092 0.032 Uiso 1 1 calc R . .
C3 C -0.284(2) 0.3103(11) 0.0582(9) 0.028(3) Uani 1 1 d . . .
C4 C -0.372(2) 0.2141(11) -0.0041(10) 0.034(3) Uani 1 1 d . . .
H4A H -0.2908 0.1624 -0.0118 0.040 Uiso 1 1 calc R . .
C5 C -0.583(3) 0.1921(12) -0.0569(9) 0.044(4) Uani 1 1 d . . .
H5A H -0.6464 0.1260 -0.0969 0.053 Uiso 1 1 calc R . .
C6 C -0.076(2) 0.3411(8) 0.1181(9) 0.034(3) Uani 1 1 d . . .
H6A H -0.0261 0.4095 0.1543 0.040 Uiso 1 1 calc R . .
C7 C 0.0495(15) 0.2765(9) 0.1240(8) 0.035(2) Uani 1 1 d . . .
H7A H -0.0045 0.2084 0.0884 0.042 Uiso 1 1 calc R . .
C8 C 0.2672(15) 0.3028(9) 0.1823(7) 0.032(2) Uani 1 1 d . . .
C9 C 0.3622(17) 0.3977(10) 0.2423(8) 0.034(3) Uani 1 1 d . . .
H9A H 0.2892 0.4511 0.2456 0.041 Uiso 1 1 calc R . .
C10 C 0.5655(17) 0.4172(9) 0.2989(8) 0.029(2) Uani 1 1 d . . .
H10A H 0.6264 0.4833 0.3404 0.035 Uiso 1 1 calc R . .
C11 C 0.6797(15) 0.3394(8) 0.2946(7) 0.028(2) Uani 1 1 d . . .
C12 C 0.5795(18) 0.2418(9) 0.2305(8) 0.030(2) Uani 1 1 d . . .
C13 C 0.379(2) 0.2269(11) 0.1774(10) 0.033(3) Uani 1 1 d . . .
H13A H 0.3151 0.1613 0.1356 0.040 Uiso 1 1 calc R . .
C14 C 0.9955(17) 0.4572(9) 0.3924(8) 0.036(3) Uani 1 1 d . . .
H14A H 0.9434 0.4937 0.3570 0.054 Uiso 1 1 calc R . .
H14B H 1.1462 0.4560 0.3951 0.054 Uiso 1 1 calc R . .
H14C H 0.9720 0.4895 0.4560 0.054 Uiso 1 1 calc R . .
C15 C 0.6246(16) 0.0707(9) 0.1534(8) 0.031(2) Uani 1 1 d . . .
H15A H 0.6404 0.0694 0.0929 0.037 Uiso 1 1 calc R . .
H15B H 0.4744 0.0503 0.1487 0.037 Uiso 1 1 calc R . .
C16 C 0.757(2) 0.0005(10) 0.1756(9) 0.032(3) Uani 1 1 d . . .
H16A H 0.7563 -0.0591 0.1176 0.038 Uiso 1 1 calc R . .
H16B H 0.9044 0.0331 0.2051 0.038 Uiso 1 1 calc R . .
C17 C 0.780(2) -0.0924(10) 0.2632(10) 0.049(3) Uani 1 1 d . . .
H17A H 0.8324 -0.1375 0.2091 0.059 Uiso 1 1 calc R . .
H17B H 0.6805 -0.1328 0.2782 0.059 Uiso 1 1 calc R . .
C18 C 0.9616(19) -0.0423(10) 0.3454(8) 0.044(3) Uani 1 1 d . . .
H18A H 0.9260 0.0192 0.3913 0.052 Uiso 1 1 calc R . .
H18B H 0.9932 -0.0859 0.3765 0.052 Uiso 1 1 calc R . .
C19 C 1.3223(18) 0.0389(10) 0.3852(8) 0.041(3) Uani 1 1 d . . .
H19A H 1.4475 0.0057 0.3742 0.050 Uiso 1 1 calc R . .
H19B H 1.2992 0.0479 0.4473 0.050 Uiso 1 1 calc R . .
C20 C 1.3574(18) 0.1379(9) 0.3832(8) 0.031(2) Uani 1 1 d U . .
H20A H 1.4919 0.1764 0.4262 0.037 Uiso 1 1 calc R . .
H20B H 1.3649 0.1285 0.3191 0.037 Uiso 1 1 calc R . .
C21 C 1.1348(17) 0.2499(8) 0.3619(7) 0.024(2) Uani 1 1 d U . .
H21A H 1.0951 0.2080 0.2936 0.029 Uiso 1 1 calc R . .
H21B H 1.2570 0.2997 0.3752 0.029 Uiso 1 1 calc R . .
C22 C 0.9532(16) 0.2997(8) 0.3958(7) 0.026(2) Uani 1 1 d U . .
H22A H 0.8351 0.2492 0.3858 0.031 Uiso 1 1 calc R . .
H22B H 0.9964 0.3430 0.4638 0.031 Uiso 1 1 calc R . .
C23 C -0.9097(17) 0.2464(10) -0.1084(8) 0.031(3) Uani 1 1 d U . .
H23A H -0.9487 0.1753 -0.1475 0.046 Uiso 1 1 calc R . .
H23B H -0.9128 0.2807 -0.1486 0.046 Uiso 1 1 calc R . .
H23C H -1.0095 0.2697 -0.0679 0.046 Uiso 1 1 calc R . .
O1' O 0.4516(13) 0.4596(7) 0.7531(5) 0.0410(19) Uani 1 1 d . . .
O2' O 0.4279(14) 0.2618(8) 0.7545(6) 0.047(2) Uani 1 1 d . . .
O3' O 0.8337(12) 0.1893(7) 0.6822(5) 0.045(2) Uani 1 1 d . . .
O4' O 0.7719(12) 0.3146(6) 0.5839(6) 0.0340(17) Uani 1 1 d . . .
N1' N -0.6539(15) 0.8068(8) 1.0323(6) 0.020(2) Uani 1 1 d U . .
N2' N 0.5160(14) 0.5338(7) 0.6263(6) 0.035(2) Uani 1 1 d . . .
C1' C -0.636(2) 0.8399(12) 0.9666(9) 0.037(3) Uani 1 1 d . . .
H1'A H -0.7233 0.8847 0.9578 0.044 Uiso 1 1 calc R . .
C2' C -0.492(3) 0.8074(13) 0.9137(9) 0.041(4) Uani 1 1 d . . .
H2'A H -0.4854 0.8289 0.8663 0.049 Uiso 1 1 calc R . .
C3' C -0.357(2) 0.7469(13) 0.9238(9) 0.041(4) Uani 1 1 d . . .
C4' C -0.380(2) 0.7127(9) 0.9905(10) 0.036(3) Uani 1 1 d . . .
H4'A H -0.2898 0.6689 0.9995 0.043 Uiso 1 1 calc R . .
C5' C -0.530(2) 0.7411(12) 1.0444(9) 0.033(3) Uani 1 1 d . . .
H5'A H -0.5463 0.7156 1.0883 0.039 Uiso 1 1 calc R . .
C6' C -0.203(3) 0.7210(12) 0.8558(13) 0.079(6) Uani 1 1 d . . .
H6'A H -0.1991 0.7499 0.8136 0.095 Uiso 1 1 calc R . .
C7' C -0.082(2) 0.6593(11) 0.8600(9) 0.057(4) Uani 1 1 d . . .
H7'A H -0.0903 0.6308 0.9022 0.068 Uiso 1 1 calc R . .
C8' C 0.078(2) 0.6309(10) 0.7954(9) 0.051(4) Uani 1 1 d . . .
C9' C 0.098(2) 0.6720(11) 0.7312(10) 0.051(3) Uani 1 1 d U . .
H9'A H 0.0166 0.7207 0.7273 0.062 Uiso 1 1 calc R . .
C10' C 0.2429(18) 0.6375(10) 0.6737(10) 0.044(3) Uani 1 1 d U . .
H10B H 0.2610 0.6640 0.6308 0.052 Uiso 1 1 calc R . .
C11' C 0.3618(17) 0.5641(9) 0.6789(7) 0.036(3) Uani 1 1 d . . .
C12' C 0.332(2) 0.5266(11) 0.7461(8) 0.046(4) Uani 1 1 d . . .
C13' C 0.187(2) 0.5634(13) 0.8033(11) 0.049(4) Uani 1 1 d U . .
H13B H 0.1690 0.5393 0.8479 0.059 Uiso 1 1 calc R . .
C14' C 0.5734(18) 0.5898(9) 0.5775(8) 0.040(3) Uani 1 1 d . . .
H14D H 0.5482 0.6578 0.6102 0.059 Uiso 1 1 calc R . .
H14E H 0.4884 0.5601 0.5134 0.059 Uiso 1 1 calc R . .
H14F H 0.7225 0.5894 0.5759 0.059 Uiso 1 1 calc R . .
C15' C 0.4623(19) 0.4371(11) 0.8306(8) 0.044(3) Uani 1 1 d . . .
H15C H 0.3193 0.4210 0.8379 0.052 Uiso 1 1 calc R . .
H15D H 0.5386 0.4941 0.8888 0.052 Uiso 1 1 calc R . .
C16' C 0.580(2) 0.3480(11) 0.8112(10) 0.040(4) Uani 1 1 d . . .
H16C H 0.6917 0.3519 0.7779 0.049 Uiso 1 1 calc R . .
H16D H 0.6454 0.3463 0.8707 0.049 Uiso 1 1 calc R . .
C17' C 0.505(2) 0.1708(11) 0.7269(10) 0.050(4) Uani 1 1 d . . .
H17C H 0.3868 0.1171 0.7077 0.060 Uiso 1 1 calc R . .
H17D H 0.6054 0.1713 0.7807 0.060 Uiso 1 1 calc R . .
C18' C 0.613(2) 0.1515(11) 0.6468(9) 0.051(3) Uani 1 1 d . . .
H18C H 0.5939 0.0798 0.6065 0.061 Uiso 1 1 calc R . .
H18D H 0.5494 0.1837 0.6082 0.061 Uiso 1 1 calc R . .
C19' C 0.9387(17) 0.1906(10) 0.6118(8) 0.039(3) Uani 1 1 d . . .
H19C H 0.8544 0.1444 0.5492 0.047 Uiso 1 1 calc R . .
H19D H 1.0769 0.1684 0.6204 0.047 Uiso 1 1 calc R . .
C20' C 0.9700(19) 0.2923(9) 0.6171(8) 0.034(2) Uani 1 1 d U . .
H20C H 1.0296 0.3409 0.6826 0.040 Uiso 1 1 calc R . .
H20D H 1.0695 0.2958 0.5782 0.040 Uiso 1 1 calc R . .
C21' C 0.7610(19) 0.4168(9) 0.6214(8) 0.033(2) Uani 1 1 d . . .
H21C H 0.8668 0.4507 0.6029 0.039 Uiso 1 1 calc R . .
H21D H 0.7902 0.4455 0.6906 0.039 Uiso 1 1 calc R . .
C22' C 0.5438(17) 0.4302(8) 0.5839(7) 0.029(2) Uani 1 1 d U . .
H22C H 0.5201 0.4060 0.5151 0.035 Uiso 1 1 calc R . .
H22D H 0.4385 0.3907 0.5973 0.035 Uiso 1 1 calc R . .
C23' C -0.8097(15) 0.8440(8) 1.0930(7) 0.027(2) Uani 1 1 d U . .
H23D H -0.8018 0.8143 1.1371 0.041 Uiso 1 1 calc R . .
H23E H -0.9518 0.8259 1.0536 0.041 Uiso 1 1 calc R . .
H23F H -0.7768 0.9158 1.1279 0.041 Uiso 1 1 calc R . .
C1S C 0.291(2) 0.9016(13) 0.5583(10) 0.057(4) Uani 1 1 d . . .
H1SA H 0.2898 0.8906 0.4956 0.069 Uiso 1 1 calc R . .
C2S C 0.118(2) 0.9289(12) 0.5978(10) 0.058(4) Uani 1 1 d . . .
H2SA H -0.0018 0.9378 0.5611 0.069 Uiso 1 1 calc R . .
C3S C 0.115(3) 0.9435(12) 0.6871(11) 0.063(4) Uani 1 1 d . . .
H3SA H -0.0035 0.9640 0.7130 0.076 Uiso 1 1 calc R . .
C4S C 0.287(3) 0.9275(12) 0.7387(11) 0.051(4) Uani 1 1 d . . .
H4SA H 0.2819 0.9331 0.7992 0.061 Uiso 1 1 calc R . .
C5S C 0.461(2) 0.9046(11) 0.7073(11) 0.047(4) Uani 1 1 d . . .
H5SA H 0.5812 0.8972 0.7453 0.057 Uiso 1 1 calc R . .
C6S C 0.460(3) 0.8914(13) 0.6122(12) 0.052(4) Uani 1 1 d . . .
H6SA H 0.5820 0.8751 0.5878 0.063 Uiso 1 1 calc R . .
C7S C 0.897(2) 0.6935(12) 0.3822(12) 0.065(4) Uani 1 1 d . . .
H7SA H 1.0410 0.7031 0.4110 0.078 Uiso 1 1 calc R . .
C8S C 0.834(3) 0.6640(13) 0.2882(12) 0.065(4) Uani 1 1 d U . .
H8SA H 0.9376 0.6541 0.2517 0.078 Uiso 1 1 calc R . .
C9S C 0.627(3) 0.6480(14) 0.2446(13) 0.064(5) Uani 1 1 d U . .
H9SA H 0.5892 0.6271 0.1788 0.077 Uiso 1 1 calc R . .
C10S C 0.471(3) 0.6621(13) 0.2953(12) 0.059(4) Uani 1 1 d U . .
H10C H 0.3262 0.6481 0.2653 0.070 Uiso 1 1 calc R . .
C11S C 0.533(4) 0.6968(16) 0.3902(16) 0.077(6) Uani 1 1 d . . .
H11A H 0.4295 0.7128 0.4265 0.092 Uiso 1 1 calc R . .
C12S C 0.740(2) 0.7097(12) 0.4359(11) 0.058(4) Uani 1 1 d . . .
H12B H 0.7763 0.7289 0.5014 0.069 Uiso 1 1 calc R . .

loop_
_atom_site_aniso_label
_atom_site_aniso_U_11
_atom_site_aniso_U_22
_atom_site_aniso_U_33
_atom_site_aniso_U_23
_atom_site_aniso_U_13
_atom_site_aniso_U_12
I1 0.0287(4) 0.0233(4) 0.0393(5) 0.0234(4) 0.0110(4) 0.0060(4)
I2 0.0283(5) 0.0244(5) 0.0364(5) 0.0120(4) 0.0045(4) 0.0104(4)
O1 0.033(4) 0.028(4) 0.040(4) 0.011(3) 0.006(3) 0.001(3)
O2 0.027(4) 0.039(5) 0.046(5) 0.018(4) 0.010(3) 0.008(4)
O3 0.029(4) 0.060(6) 0.037(4) 0.014(4) 0.007(3) 0.003(4)
O4 0.044(5) 0.033(5) 0.048(5) 0.024(4) 0.020(4) 0.016(4)
N1 0.011(4) 0.035(6) 0.036(5) 0.010(4) 0.001(4) 0.001(4)
N2 0.024(4) 0.032(5) 0.034(4) 0.018(4) 0.002(4) 0.003(4)
C1 0.024(6) 0.025(6) 0.035(6) 0.018(5) 0.011(5) 0.005(5)
C2 0.018(5) 0.045(8) 0.026(6) 0.020(6) 0.008(4) 0.016(5)
C3 0.023(6) 0.039(8) 0.032(6) 0.027(6) 0.002(5) 0.003(5)
C4 0.022(6) 0.034(8) 0.050(8) 0.024(7) 0.004(6) 0.014(6)
C5 0.073(11) 0.025(7) 0.022(6) -0.002(5) 0.014(6) 0.001(7)
C6 0.037(7) 0.011(5) 0.048(7) 0.011(5) 0.003(5) 0.007(5)
C7 0.011(4) 0.045(7) 0.048(6) 0.021(5) 0.004(4) 0.000(4)
C8 0.012(4) 0.057(8) 0.036(5) 0.031(5) 0.006(4) 0.002(5)
C9 0.018(5) 0.055(8) 0.041(6) 0.030(6) 0.008(5) 0.009(5)
C10 0.025(5) 0.036(6) 0.028(5) 0.016(5) 0.008(4) 0.004(5)
C11 0.017(4) 0.041(6) 0.033(5) 0.023(5) 0.006(4) 0.007(4)
C12 0.028(6) 0.026(6) 0.030(5) 0.008(5) 0.001(4) 0.006(5)
C13 0.029(6) 0.038(7) 0.037(6) 0.023(6) 0.005(5) 0.003(5)
C14 0.027(6) 0.037(7) 0.038(6) 0.011(5) 0.007(5) 0.005(5)
C15 0.013(5) 0.037(6) 0.035(6) 0.009(5) 0.001(4) 0.002(4)
C16 0.026(6) 0.038(7) 0.033(6) 0.016(5) 0.010(5) 0.001(5)
C17 0.052(9) 0.034(7) 0.056(8) 0.022(7) -0.002(7) -0.006(6)
C18 0.043(7) 0.045(8) 0.046(6) 0.024(6) 0.009(5) 0.002(6)
C19 0.029(6) 0.043(7) 0.046(6) 0.017(6) -0.002(5) 0.004(5)
C20 0.013(4) 0.044(6) 0.038(5) 0.018(4) 0.008(4) 0.014(4)
C21 0.017(4) 0.030(4) 0.026(4) 0.014(3) 0.005(3) 0.005(3)
C22 0.027(5) 0.027(5) 0.024(4) 0.011(4) 0.007(4) 0.007(4)
C23 0.014(4) 0.044(7) 0.035(5) 0.019(5) 0.003(4) -0.003(4)
O1' 0.041(5) 0.045(5) 0.040(4) 0.019(4) 0.018(4) 0.005(4)
O2' 0.037(5) 0.047(6) 0.045(5) 0.012(5) 0.005(4) -0.012(5)
O3' 0.030(4) 0.061(6) 0.042(4) 0.027(4) -0.004(3) -0.006(4)
O4' 0.023(4) 0.027(4) 0.045(4) 0.011(4) 0.005(3) 0.000(3)
N1' 0.012(3) 0.019(4) 0.024(4) 0.007(3) 0.003(3) 0.003(3)
N2' 0.024(5) 0.043(6) 0.036(5) 0.014(4) 0.015(4) -0.004(4)
C1' 0.029(6) 0.049(8) 0.037(6) 0.026(6) 0.003(5) 0.005(6)
C2' 0.037(8) 0.051(9) 0.021(6) 0.009(6) -0.002(5) -0.012(7)
C3' 0.023(6) 0.059(9) 0.023(6) 0.002(6) 0.007(5) -0.007(6)
C4' 0.021(6) 0.013(6) 0.059(9) 0.006(6) -0.003(6) 0.000(5)
C5' 0.012(5) 0.041(8) 0.035(7) 0.009(6) 0.003(5) 0.000(5)
C6' 0.093(13) 0.050(9) 0.100(13) 0.063(10) -0.034(11) -0.015(9)
C7' 0.066(10) 0.042(8) 0.044(7) 0.008(6) -0.004(7) -0.008(7)
C8' 0.040(7) 0.041(8) 0.045(7) -0.003(6) 0.009(6) -0.024(6)
C9' 0.026(5) 0.046(7) 0.057(6) 0.000(5) 0.002(5) 0.009(5)
C10' 0.019(5) 0.039(6) 0.059(7) 0.010(5) 0.008(5) 0.003(4)
C11' 0.026(5) 0.034(6) 0.034(5) -0.001(5) 0.015(4) -0.001(5)
C12' 0.043(7) 0.042(8) 0.029(6) -0.005(6) 0.007(5) -0.020(7)
C13' 0.033(6) 0.049(7) 0.047(7) 0.002(5) 0.016(5) -0.001(6)
C14' 0.033(6) 0.043(7) 0.048(6) 0.024(6) 0.009(5) 0.009(5)
C15' 0.029(7) 0.059(9) 0.027(5) 0.007(6) 0.006(5) -0.012(6)
C16' 0.035(7) 0.050(9) 0.034(6) 0.021(6) 0.002(6) -0.013(7)
C17' 0.057(9) 0.041(8) 0.046(7) 0.024(7) -0.008(7) -0.018(7)
C18' 0.038(7) 0.056(9) 0.049(7) 0.021(6) -0.008(6) -0.009(6)
C19' 0.025(6) 0.047(7) 0.047(6) 0.026(6) -0.002(5) 0.006(5)
C20' 0.029(4) 0.035(4) 0.038(4) 0.016(3) 0.008(4) 0.006(4)
C21' 0.028(6) 0.035(7) 0.034(5) 0.014(5) 0.007(5) 0.001(5)
C22' 0.017(4) 0.035(5) 0.031(5) 0.012(4) 0.004(4) -0.002(4)
C23' 0.016(3) 0.029(4) 0.030(3) 0.003(3) 0.014(3) 0.004(3)
C1S 0.053(9) 0.061(10) 0.053(8) 0.027(8) -0.005(7) -0.005(8)
C2S 0.047(8) 0.058(10) 0.063(8) 0.029(7) -0.003(7) -0.011(7)
C3S 0.076(11) 0.046(9) 0.063(9) 0.019(8) 0.016(8) 0.002(8)
C4S 0.049(9) 0.061(10) 0.055(8) 0.036(8) 0.014(7) 0.010(8)
C5S 0.019(6) 0.054(9) 0.069(9) 0.027(8) 0.010(6) 0.009(6)
C6S 0.043(8) 0.060(11) 0.062(9) 0.032(8) 0.017(7) 0.009(7)
C7S 0.043(8) 0.058(10) 0.092(12) 0.026(9) 0.025(8) 0.004(7)
C8S 0.078(8) 0.060(8) 0.066(7) 0.027(6) 0.041(7) 0.007(6)
C9S 0.075(9) 0.059(8) 0.058(7) 0.024(6) 0.016(7) 0.015(7)
C10S 0.041(7) 0.056(8) 0.064(7) 0.015(6) 0.002(6) 0.019(6)
C11S 0.071(13) 0.079(15) 0.083(13) 0.030(12) 0.034(11) 0.026(11)
C12S 0.052(9) 0.049(9) 0.066(9) 0.018(8) 0.014(7) 0.004(7)

loop_
_atom_type_symbol
_atom_type_description
_atom_type_scat_dispersion_real
_atom_type_scat_dispersion_imag
_atom_type_scat_source
C C 0.0033 0.0016 'International Tables Vol C Tables 4.2.6.8 and 6.1.1.4'
H H 0.0000 0.0000 'International Tables Vol C Tables 4.2.6.8 and 6.1.1.4'
N N 0.0061 0.0033 'International Tables Vol C Tables 4.2.6.8 and 6.1.1.4'
O O 0.0106 0.0060 'International Tables Vol C Tables 4.2.6.8 and 6.1.1.4'
I I -0.4742 1.8119 'International Tables Vol C Tables 4.2.6.8 and 6.1.1.4'

loop_
_geom_angle_atom_site_label_1
_geom_angle_atom_site_label_2
_geom_angle_atom_site_label_3
_geom_angle
_geom_angle_site_symmetry_3
C12 O1 C15 119.5(9) .
C16 O2 C17 112.5(10) .
C18 O3 C19 115.8(9) .
C20 O4 C21 112.0(8) .
C1 N1 C5 122.4(13) .
C1 N1 C23 118.7(13) .
C5 N1 C23 119.0(12) .
C11 N2 C22 121.6(8) .
C11 N2 C14 118.9(9) .
C22 N2 C14 112.2(8) .
N1 C1 C2 121.0(14) .
C1 C2 C3 122.0(14) .
C4 C3 C2 115.7(12) .
C4 C3 C6 125.8(13) .
C2 C3 C6 118.5(13) .
C3 C4 C5 120.8(14) .
N1 C5 C4 117.9(13) .
C7 C6 C3 122.1(12) .
C6 C7 C8 125.0(12) .
C9 C8 C13 118.0(11) .
C9 C8 C7 124.3(11) .
C13 C8 C7 117.7(11) .
C8 C9 C10 121.4(12) .
C9 C10 C11 120.7(11) .
N2 C11 C10 121.6(10) .
N2 C11 C12 121.5(10) .
C10 C11 C12 116.9(9) .
O1 C12 C13 124.2(11) .
O1 C12 C11 115.8(9) .
C13 C12 C11 120.0(11) .
C8 C13 C12 123.0(13) .
O1 C15 C16 108.3(9) .
O2 C16 C15 107.0(10) .
O2 C17 C18 113.7(11) .
O3 C18 C17 108.9(10) .
O3 C19 C20 108.6(10) .
O4 C20 C19 109.2(9) .
O4 C21 C22 107.1(8) .
N2 C22 C21 110.7(8) .
N1 C23 I2" 88.7(9) 1_344
C12' O1' C15' 119.3(10) .
C17' O2' C16' 116.1(12) .
C19' O3' C18' 113.1(8) .
C21' O4' C20' 113.5(9) .
C1' N1' C5' 120.8(12) .
C1' N1' C23' 119.3(11) .
C5' N1' C23' 119.8(10) .
C11' N2' C14' 118.1(10) .
C11' N2' C22' 120.6(9) .
C14' N2' C22' 115.0(8) .
C2' C1' N1' 118.7(15) .
C3' C2' C1' 124.4(14) .
C2' C3' C4' 116.0(13) .
C2' C3' C6' 115.2(13) .
C4' C3' C6' 128.7(15) .
C5' C4' C3' 121.8(14) .
N1' C5' C4' 118.1(13) .
C7' C6' C3' 116.6(15) .
C6' C7' C8' 119.6(16) .
C13' C8' C9' 123.4(13) .
C13' C8' C7' 113.9(14) .
C9' C8' C7' 122.7(14) .
C10' C9' C8' 117.4(14) .
C9' C10' C11' 121.0(14) .
N2' C11' C10' 121.4(11) .
N2' C11' C12' 120.5(12) .
C10' C11' C12' 117.9(11) .
O1' C12' C13' 122.8(13) .
O1' C12' C11' 117.5(11) .
C13' C12' C11' 119.7(15) .
C8' C13' C12' 120.5(16) .
O1' C15' C16' 107.0(10) .
O2' C16' C15' 106.9(11) .
O2' C17' C18' 111.4(11) .
O3' C18' C17' 110.0(10) .
O3' C19' C20' 110.7(11) .
O4' C20' C19' 108.9(9) .
O4' C21' C22' 108.2(9) .
N2' C22' C21' 111.0(9) .
C6S C1S C2S 117.3(14) .
C3S C2S C1S 122.7(15) .
C2S C3S C4S 118.2(16) .
C5S C4S C3S 122.8(15) .
C4S C5S C6S 117.1(14) .
C1S C6S C5S 121.7(15) .
C8S C7S C12S 118.2(15) .
C7S C8S C9S 122.1(15) .
C8S C9S C10S 120.7(16) .
C11S C10S C9S 117.3(17) .
C10S C11S C12S 123.3(18) .
C11S C12S C7S 118.1(16) .

loop_
_geom_bond_atom_site_label_1
_geom_bond_atom_site_label_2
_geom_bond_distance
_geom_bond_site_symmetry_2
I2" C23 2.54(2) 1_766
O1 C12 1.376(14) .
O1 C15 1.426(13) .
O2 C16 1.393(14) .
O2 C17 1.444(17) .
O3 C18 1.433(13) .
O3 C19 1.442(14) .
O4 C20 1.438(13) .
O4 C21 1.445(13) .
N1 C1 1.324(17) .
N1 C5 1.34(2) .
N1 C23 1.526(16) .
N2 C11 1.395(13) .
N2 C22 1.446(13) .
N2 C14 1.446(14) .
C1 C2 1.337(18) .
C2 C3 1.40(2) .
C3 C4 1.39(2) .
C3 C6 1.447(18) .
C4 C5 1.43(2) .
C6 C7 1.334(17) .
C7 C8 1.490(13) .
C8 C9 1.378(17) .
C8 C13 1.379(19) .
C9 C10 1.411(15) .
C10 C11 1.415(16) .
C11 C12 1.430(16) .
C12 C13 1.384(18) .
C15 C16 1.525(18) .
C17 C18 1.496(18) .
C19 C20 1.513(17) .
C21 C22 1.506(14) .
C23 I2" 2.54(2) 1_344
O1' C12' 1.344(19) .
O1' C15' 1.415(15) .
O2' C17' 1.413(19) .
O2' C16' 1.431(16) .
O3' C19' 1.429(13) .
O3' C18' 1.439(14) .
O4' C21' 1.416(14) .
O4' C20' 1.428(15) .
N1' C1' 1.361(16) .
N1' C5' 1.374(19) .
N1' C23' 1.506(13) .
N2' C11' 1.405(13) .
N2' C14' 1.442(14) .
N2' C22' 1.462(15) .
C1' C2' 1.36(2) .
C2' C3' 1.35(3) .
C3' C4' 1.39(2) .
C3' C6' 1.56(3) .
C4' C5' 1.39(2) .
C6' C7' 1.27(2) .
C7' C8' 1.56(2) .
C8' C13' 1.32(2) .
C8' C9' 1.43(2) .
C9' C10' 1.412(18) .
C10' C11' 1.416(19) .
C11' C12' 1.446(18) .
C12' C13' 1.413(19) .
C15' C16' 1.54(2) .
C17' C18' 1.508(19) .
C19' C20' 1.501(17) .
C21' C22' 1.504(16) .
C1S C6S 1.34(2) .
C1S C2S 1.39(2) .
C2S C3S 1.37(2) .
C3S C4S 1.38(2) .
C4S C5S 1.33(2) .
C5S C6S 1.46(2) .
C7S C8S 1.36(2) .
C7S C12S 1.42(2) .
C8S C9S 1.37(3) .
C9S C10S 1.39(2) .
C10S C11S 1.37(3) .
C11S C12S 1.38(3) .
